data_7041686
loop_
_publ_author_name
'Han, Haixiang'
'Wei, Zheng'
'Barry, Matthew C.'
'Filatov, Alexander S.'
'Dikarev, Evgeny V.'

_publ_section_title
;
 Heterometallic molecular precursors for a lithium-iron oxide material:
 synthesis, solid state structure, solution and gas-phase behaviour, and
 thermal decomposition.
;
_journal_issue 17
_journal_name_full 'Dalton transactions (Cambridge, England : 2003)'
_journal_page_first 5644
_journal_page_last 5649
_journal_paper_doi 10.1039/c6dt04602a
_journal_volume 46
_journal_year 2017
_chemical_formula_moiety 'C48 H78 Fe2 Li2 O18'
_chemical_formula_sum 'C48 H78 Fe2 Li2 O18'
_chemical_formula_weight 1068.68
_chemical_name_systematic
; 
 ? 
;
_space_group_crystal_system triclinic
_space_group_IT_number 2
_space_group_name_Hall '-P 1'
_space_group_name_H-M_alt 'P -1'
_symmetry_space_group_name_Hall '-P 1'
_symmetry_space_group_name_H-M 'P -1'
_atom_sites_solution_hydrogens geom
_atom_sites_solution_primary direct
_atom_sites_solution_secondary difmap
_audit_creation_method SHELXL-97
_audit_update_record
;
2016-11-21 deposited with the CCDC.
2017-01-13 downloaded from the CCDC.
;
_cell_angle_alpha 103.777(2)
_cell_angle_beta 106.650(2)
_cell_angle_gamma 111.299(2)
_cell_formula_units_Z 1
_cell_length_a 11.643(2)
_cell_length_b 12.253(2)
_cell_length_c 12.534(2)
_cell_measurement_reflns_used 9120
_cell_measurement_temperature 100(2)
_cell_measurement_theta_max 27.01
_cell_measurement_theta_min 2.69
_cell_volume 1474.2(4)
_computing_cell_refinement 'SMART, SAINT'
_computing_data_collection SMART
_computing_data_reduction SAINT
_computing_molecular_graphics 'SHELXP-93 (Sheldrick, 1993)'
_computing_publication_material 'SHELXCIF-93 (Sheldrick, 1993)'
_computing_structure_refinement 'SHELXL-97 (Sheldrick, 1997)'
_computing_structure_solution 'SHELXS-97 (Sheldrick, 1990)'
_diffrn_ambient_temperature 100(2)
_diffrn_measured_fraction_theta_full 0.993
_diffrn_measured_fraction_theta_max 0.993
_diffrn_measurement_device_type 'Bruker SMART APEX CCD'
_diffrn_measurement_method '0.3 deg wide \w exposures'
_diffrn_radiation_monochromator graphite
_diffrn_radiation_source 'fine-focus sealed tube'
_diffrn_radiation_type MoK\a
_diffrn_radiation_wavelength 0.71073
_diffrn_reflns_av_R_equivalents 0.0223
_diffrn_reflns_av_sigmaI/netI 0.0255
_diffrn_reflns_limit_h_max 14
_diffrn_reflns_limit_h_min -14
_diffrn_reflns_limit_k_max 15
_diffrn_reflns_limit_k_min -15
_diffrn_reflns_limit_l_max 16
_diffrn_reflns_limit_l_min -16
_diffrn_reflns_number 17647
_diffrn_reflns_theta_full 27.04
_diffrn_reflns_theta_max 27.04
_diffrn_reflns_theta_min 1.84
_diffrn_standards_decay_% 0
_diffrn_standards_interval_count na
_diffrn_standards_interval_time na
_diffrn_standards_number 'none (area detector data)'
_exptl_absorpt_coefficient_mu 0.554
_exptl_absorpt_correction_T_max 0.8693
_exptl_absorpt_correction_T_min 0.7846
_exptl_absorpt_correction_type multi-scan
_exptl_absorpt_process_details
;
SADABS V2012/1 (Bruker AXS Inc.)
;
_exptl_crystal_colour yellow
_exptl_crystal_density_diffrn 1.204
_exptl_crystal_density_meas ?
_exptl_crystal_density_method none
_exptl_crystal_description block
_exptl_crystal_F_000 568
_exptl_crystal_size_max 0.46
_exptl_crystal_size_mid 0.32
_exptl_crystal_size_min 0.26
_refine_diff_density_max 0.384
_refine_diff_density_min -0.340
_refine_diff_density_rms 0.054
_refine_ls_extinction_coef noref
_refine_ls_extinction_method none
_refine_ls_goodness_of_fit_ref 1.059
_refine_ls_hydrogen_treatment constr
_refine_ls_matrix_type full
_refine_ls_number_parameters 328
_refine_ls_number_reflns 6423
_refine_ls_number_restraints 0
_refine_ls_restrained_S_all 1.059
_refine_ls_R_factor_all 0.0371
_refine_ls_R_factor_gt 0.0324
_refine_ls_shift/su_max 0.001
_refine_ls_shift/su_mean 0.000
_refine_ls_structure_factor_coef Fsqd
_refine_ls_weighting_details 'calc w=1/[\s^2^(Fo^2^)+(0.0436P)^2^+0.5413P] where P=(Fo^2^+2Fc^2^)/3'
_refine_ls_weighting_scheme calc
_refine_ls_wR_factor_gt 0.0814
_refine_ls_wR_factor_ref 0.0848
_reflns_number_gt 5735
_reflns_number_total 6423
_reflns_threshold_expression >2sigma(I)
_cod_data_source_file c6dt04602a2.cif
_cod_data_source_block LiFetbaoac3
_cod_depositor_comments
;
The following automatic conversions were performed:

'_exptl_crystal_density_meas' value 'not measured' was changed to '?'
- the value is perceived as not measured.

Automatic conversion script
Id: cif_fix_values 4268 2015-11-12 08:31:59Z antanas 

 Adding full bibliography for 7041683--7041687.cif.
;
_cod_original_cell_volume 1474.2(5)
_cod_database_code 7041686

loop_
_symmetry_equiv_pos_as_xyz
'x, y, z'
'-x, -y, -z'

loop_
_atom_site_label
_atom_site_type_symbol
_atom_site_fract_x
_atom_site_fract_y
_atom_site_fract_z
_atom_site_U_iso_or_equiv
_atom_site_adp_type
_atom_site_occupancy
_atom_site_symmetry_multiplicity
_atom_site_calc_flag
_atom_site_refinement_flags
Fe1 Fe -0.096279(19) 0.850040(18) -0.022007(17) 0.01433(7) Uani 1 1 d .
Li1 Li 0.1468(2) 0.9345(2) -0.0696(2) 0.0187(5) Uani 1 1 d .
O7 O -0.10165(11) 0.63747(10) 0.20125(9) 0.0220(2) Uani 1 1 d .
O1 O -0.12103(10) 0.76151(10) 0.09766(9) 0.0197(2) Uani 1 1 d .
O2 O 0.06547(10) 0.81456(9) -0.00752(9) 0.0166(2) Uani 1 1 d .
O3 O -0.01523(10) 0.95793(9) -0.12339(8) 0.01537(19) Uani 1 1 d .
O4 O 0.16900(11) 0.89677(10) -0.21222(9) 0.0222(2) Uani 1 1 d .
O8 O 0.10987(11) 0.86701(11) -0.40872(9) 0.0257(2) Uani 1 1 d .
O5 O 0.25353(10) 1.10806(9) 0.03837(9) 0.0165(2) Uani 1 1 d .
O6 O 0.23549(10) 1.31404(9) 0.17446(9) 0.0196(2) Uani 1 1 d .
O9 O 0.43762(10) 1.47492(9) 0.31099(9) 0.0206(2) Uani 1 1 d .
C1 C 0.19002(18) 0.69861(17) -0.00579(17) 0.0317(4) Uani 1 1 d .
H1A H 0.1606 0.6703 -0.0934 0.048 Uiso 1 1 calc R
H1B H 0.1971 0.6309 0.0200 0.048 Uiso 1 1 calc R
H1C H 0.2785 0.7742 0.0340 0.048 Uiso 1 1 calc R
C2 C 0.08813(14) 0.73006(14) 0.02825(13) 0.0193(3) Uani 1 1 d .
C3 C 0.02852(15) 0.67144(14) 0.09237(14) 0.0218(3) Uani 1 1 d .
H3 H 0.0531 0.6114 0.1143 0.026 Uiso 1 1 calc R
C4 C -0.06886(14) 0.69572(13) 0.12815(12) 0.0183(3) Uani 1 1 d .
C5 C -0.20892(15) 0.64167(15) 0.24036(14) 0.0235(3) Uani 1 1 d .
C6 C -0.17688(18) 0.77722(16) 0.30844(16) 0.0306(4) Uani 1 1 d .
H6A H -0.0826 0.8239 0.3681 0.046 Uiso 1 1 calc R
H6B H -0.2371 0.7762 0.3495 0.046 Uiso 1 1 calc R
H6C H -0.1903 0.8188 0.2515 0.046 Uiso 1 1 calc R
C7 C -0.34422(16) 0.57058(17) 0.13126(15) 0.0296(4) Uani 1 1 d .
H7A H -0.3459 0.6187 0.0790 0.044 Uiso 1 1 calc R
H7B H -0.4173 0.5604 0.1581 0.044 Uiso 1 1 calc R
H7C H -0.3566 0.4869 0.0863 0.044 Uiso 1 1 calc R
C8 C -0.20239(17) 0.57174(17) 0.32578(15) 0.0311(4) Uani 1 1 d .
H8A H -0.2138 0.4877 0.2834 0.047 Uiso 1 1 calc R
H8B H -0.2747 0.5624 0.3535 0.047 Uiso 1 1 calc R
H8C H -0.1145 0.6202 0.3953 0.047 Uiso 1 1 calc R
C9 C -0.20528(15) 0.94622(15) -0.27419(13) 0.0213(3) Uani 1 1 d .
H9A H -0.2702 0.8879 -0.2534 0.032 Uiso 1 1 calc R
H9B H -0.2442 0.9255 -0.3612 0.032 Uiso 1 1 calc R
H9C H -0.1848 1.0335 -0.2307 0.032 Uiso 1 1 calc R
C10 C -0.07700(14) 0.93362(13) -0.23928(12) 0.0171(3) Uani 1 1 d .
C11 C -0.03283(15) 0.90096(14) -0.32556(13) 0.0210(3) Uani 1 1 d .
H11 H -0.0877 0.8845 -0.4058 0.025 Uiso 1 1 calc R
C12 C 0.08933(15) 0.88903(14) -0.30637(13) 0.0206(3) Uani 1 1 d .
C13 C 0.23113(17) 0.85457(17) -0.40994(14) 0.0284(3) Uani 1 1 d .
C14 C 0.2107(2) 0.8305(2) -0.54057(15) 0.0368(4) Uani 1 1 d .
H14A H 0.2885 0.8243 -0.5515 0.055 Uiso 1 1 calc R
H14B H 0.2022 0.9006 -0.5606 0.055 Uiso 1 1 calc R
H14C H 0.1281 0.7509 -0.5937 0.055 Uiso 1 1 calc R
C15 C 0.35833(19) 0.97788(19) -0.32585(17) 0.0385(4) Uani 1 1 d .
H15A H 0.3698 0.9925 -0.2423 0.058 Uiso 1 1 calc R
H15B H 0.3503 1.0482 -0.3456 0.058 Uiso 1 1 calc R
H15C H 0.4369 0.9724 -0.3354 0.058 Uiso 1 1 calc R
C16 C 0.23077(19) 0.74105(18) -0.38111(15) 0.0338(4) Uani 1 1 d .
H16A H 0.2392 0.7556 -0.2983 0.051 Uiso 1 1 calc R
H16B H 0.3071 0.7292 -0.3893 0.051 Uiso 1 1 calc R
H16C H 0.1458 0.6650 -0.4371 0.051 Uiso 1 1 calc R
C17 C 0.47124(16) 1.12995(17) 0.06825(16) 0.0316(4) Uani 1 1 d .
H17A H 0.4531 1.0518 0.0835 0.047 Uiso 1 1 calc R
H17B H 0.5663 1.1923 0.1176 0.047 Uiso 1 1 calc R
H17C H 0.4524 1.1114 -0.0172 0.047 Uiso 1 1 calc R
C18 C 0.38181(14) 1.18273(13) 0.10032(13) 0.0180(3) Uani 1 1 d .
C19 C 0.43808(14) 1.30086(14) 0.18901(13) 0.0201(3) Uani 1 1 d .
H19 H 0.5338 1.3460 0.2313 0.024 Uiso 1 1 calc R
C20 C 0.36014(14) 1.35935(13) 0.22094(12) 0.0170(3) Uani 1 1 d .
C21 C 0.37692(16) 1.55585(14) 0.34890(14) 0.0233(3) Uani 1 1 d .
C22 C 0.2789(2) 1.49377(17) 0.39949(18) 0.0382(4) Uani 1 1 d .
H22A H 0.2024 1.4153 0.3356 0.057 Uiso 1 1 calc R
H22B H 0.2456 1.5518 0.4305 0.057 Uiso 1 1 calc R
H22C H 0.3252 1.4740 0.4651 0.057 Uiso 1 1 calc R
C23 C 0.3131(2) 1.58688(17) 0.24381(16) 0.0363(4) Uani 1 1 d .
H23A H 0.3785 1.6182 0.2097 0.054 Uiso 1 1 calc R
H23B H 0.2872 1.6522 0.2723 0.054 Uiso 1 1 calc R
H23C H 0.2326 1.5102 0.1817 0.054 Uiso 1 1 calc R
C24 C 0.49975(18) 1.67439(16) 0.44832(16) 0.0344(4) Uani 1 1 d .
H24A H 0.5426 1.6520 0.5133 0.052 Uiso 1 1 calc R
H24B H 0.4712 1.7363 0.4802 0.052 Uiso 1 1 calc R
H24C H 0.5645 1.7112 0.4155 0.052 Uiso 1 1 calc R

loop_
_atom_site_aniso_label
_atom_site_aniso_U_11
_atom_site_aniso_U_22
_atom_site_aniso_U_33
_atom_site_aniso_U_23
_atom_site_aniso_U_13
_atom_site_aniso_U_12
Fe1 0.01472(11) 0.01422(11) 0.01447(11) 0.00479(8) 0.00626(8) 0.00739(8)
Li1 0.0194(12) 0.0183(12) 0.0192(12) 0.0066(10) 0.0088(10) 0.0091(10)
O7 0.0243(5) 0.0244(5) 0.0233(5) 0.0140(5) 0.0127(4) 0.0121(5)
O1 0.0233(5) 0.0205(5) 0.0221(5) 0.0113(4) 0.0127(4) 0.0125(4)
O2 0.0176(5) 0.0164(5) 0.0185(5) 0.0078(4) 0.0084(4) 0.0091(4)
O3 0.0175(5) 0.0142(5) 0.0125(4) 0.0040(4) 0.0060(4) 0.0064(4)
O4 0.0253(5) 0.0273(6) 0.0166(5) 0.0061(4) 0.0102(4) 0.0152(5)
O8 0.0313(6) 0.0363(6) 0.0177(5) 0.0098(5) 0.0148(5) 0.0206(5)
O5 0.0155(5) 0.0158(5) 0.0164(5) 0.0036(4) 0.0063(4) 0.0074(4)
O6 0.0175(5) 0.0170(5) 0.0203(5) 0.0022(4) 0.0072(4) 0.0076(4)
O9 0.0191(5) 0.0158(5) 0.0195(5) 0.0000(4) 0.0049(4) 0.0073(4)
C1 0.0380(10) 0.0383(9) 0.0454(10) 0.0269(8) 0.0286(8) 0.0288(8)
C2 0.0195(7) 0.0191(7) 0.0193(7) 0.0056(6) 0.0073(6) 0.0106(6)
C3 0.0262(8) 0.0219(7) 0.0250(8) 0.0128(6) 0.0124(6) 0.0152(6)
C4 0.0199(7) 0.0156(7) 0.0151(6) 0.0053(5) 0.0056(5) 0.0055(6)
C5 0.0226(7) 0.0279(8) 0.0221(7) 0.0121(6) 0.0126(6) 0.0097(6)
C6 0.0365(9) 0.0303(9) 0.0299(9) 0.0106(7) 0.0216(7) 0.0147(8)
C7 0.0237(8) 0.0351(9) 0.0283(8) 0.0159(7) 0.0114(7) 0.0090(7)
C8 0.0279(8) 0.0368(9) 0.0282(8) 0.0196(8) 0.0130(7) 0.0090(7)
C9 0.0216(7) 0.0256(8) 0.0153(7) 0.0074(6) 0.0058(6) 0.0114(6)
C10 0.0184(7) 0.0120(6) 0.0162(7) 0.0044(5) 0.0055(5) 0.0043(5)
C11 0.0242(7) 0.0222(7) 0.0142(7) 0.0052(6) 0.0065(6) 0.0104(6)
C12 0.0271(8) 0.0184(7) 0.0166(7) 0.0046(6) 0.0117(6) 0.0102(6)
C13 0.0314(9) 0.0395(9) 0.0219(8) 0.0096(7) 0.0159(7) 0.0217(8)
C14 0.0422(10) 0.0581(12) 0.0253(9) 0.0167(8) 0.0226(8) 0.0314(10)
C15 0.0335(10) 0.0451(11) 0.0354(10) 0.0104(9) 0.0197(8) 0.0155(9)
C16 0.0435(10) 0.0412(10) 0.0264(8) 0.0102(8) 0.0173(8) 0.0288(9)
C17 0.0198(8) 0.0316(9) 0.0322(9) -0.0030(7) 0.0069(7) 0.0132(7)
C18 0.0180(7) 0.0193(7) 0.0183(7) 0.0070(6) 0.0087(6) 0.0093(6)
C19 0.0156(7) 0.0178(7) 0.0213(7) 0.0031(6) 0.0064(6) 0.0058(6)
C20 0.0209(7) 0.0145(6) 0.0147(6) 0.0054(5) 0.0075(5) 0.0072(6)
C21 0.0251(8) 0.0188(7) 0.0228(7) 0.0013(6) 0.0082(6) 0.0123(6)
C22 0.0434(11) 0.0302(9) 0.0412(10) 0.0036(8) 0.0277(9) 0.0157(8)
C23 0.0446(11) 0.0279(9) 0.0317(9) 0.0063(7) 0.0054(8) 0.0232(8)
C24 0.0325(9) 0.0233(8) 0.0311(9) -0.0046(7) 0.0050(7) 0.0123(7)

loop_
_atom_type_symbol
_atom_type_description
_atom_type_scat_dispersion_real
_atom_type_scat_dispersion_imag
_atom_type_scat_source
C C 0.0033 0.0016 'International Tables Vol C Tables 4.2.6.8 and 6.1.1.4'
H H 0.0000 0.0000 'International Tables Vol C Tables 4.2.6.8 and 6.1.1.4'
Li Li -0.0003 0.0001 'International Tables Vol C Tables 4.2.6.8 and 6.1.1.4'
O O 0.0106 0.0060 'International Tables Vol C Tables 4.2.6.8 and 6.1.1.4'
Fe Fe 0.3463 0.8444 'International Tables Vol C Tables 4.2.6.8 and 6.1.1.4'

loop_
_geom_angle_atom_site_label_1
_geom_angle_atom_site_label_2
_geom_angle_atom_site_label_3
_geom_angle
_geom_angle_site_symmetry_1
_geom_angle_site_symmetry_3
O5 Fe1 O2 177.49(4) 2_575 .
O5 Fe1 O1 96.38(4) 2_575 .
O2 Fe1 O1 85.88(4) . .
O5 Fe1 O6 85.55(4) 2_575 2_575
O2 Fe1 O6 95.39(4) . 2_575
O1 Fe1 O6 94.02(4) . 2_575
O5 Fe1 O3 96.09(4) 2_575 .
O2 Fe1 O3 81.53(4) . .
O1 Fe1 O3 165.31(4) . .
O6 Fe1 O3 94.66(4) 2_575 .
O5 Fe1 O3 81.07(4) 2_575 2_575
O2 Fe1 O3 97.77(4) . 2_575
O1 Fe1 O3 92.65(4) . 2_575
O6 Fe1 O3 165.63(4) 2_575 2_575
O3 Fe1 O3 81.65(4) . 2_575
O5 Fe1 Li1 40.01(5) 2_575 2_575
O2 Fe1 Li1 138.47(5) . 2_575
O1 Fe1 Li1 101.57(6) . 2_575
O6 Fe1 Li1 124.23(6) 2_575 2_575
O3 Fe1 Li1 83.20(5) . 2_575
O3 Fe1 Li1 41.70(5) 2_575 2_575
O4 Li1 O2 125.77(14) . .
O4 Li1 O5 114.72(13) . .
O2 Li1 O5 117.67(13) . .
O4 Li1 O3 99.91(12) . .
O2 Li1 O3 91.87(11) . .
O5 Li1 O3 91.50(11) . .
O4 Li1 Fe1 122.10(11) . 2_575
O2 Li1 Fe1 105.32(10) . 2_575
O5 Li1 Fe1 43.48(6) . 2_575
O3 Li1 Fe1 48.78(6) . 2_575
C4 O7 C5 121.05(11) . .
C4 O1 Fe1 128.07(9) . .
C2 O2 Li1 137.22(11) . .
C2 O2 Fe1 127.20(9) . .
Li1 O2 Fe1 95.50(8) . .
C10 O3 Li1 118.72(11) . .
C10 O3 Fe1 126.16(8) . .
Li1 O3 Fe1 89.21(8) . .
C10 O3 Fe1 124.55(8) . 2_575
Li1 O3 Fe1 89.52(8) . 2_575
Fe1 O3 Fe1 98.35(4) . 2_575
C12 O4 Li1 121.97(12) . .
C12 O8 C13 120.72(12) . .
C18 O5 Li1 134.84(11) . .
C18 O5 Fe1 128.58(9) . 2_575
Li1 O5 Fe1 96.51(8) . 2_575
C20 O6 Fe1 128.29(9) . 2_575
C20 O9 C21 120.77(11) . .
C2 C1 H1A 109.5 . .
C2 C1 H1B 109.5 . .
H1A C1 H1B 109.5 . .
C2 C1 H1C 109.5 . .
H1A C1 H1C 109.5 . .
H1B C1 H1C 109.5 . .
O2 C2 C3 125.37(13) . .
O2 C2 C1 114.64(13) . .
C3 C2 C1 119.99(13) . .
C2 C3 C4 123.54(13) . .
C2 C3 H3 118.2 . .
C4 C3 H3 118.2 . .
O1 C4 O7 121.18(13) . .
O1 C4 C3 126.31(13) . .
O7 C4 C3 112.51(12) . .
O7 C5 C7 109.13(12) . .
O7 C5 C6 111.70(12) . .
C7 C5 C6 112.44(14) . .
O7 C5 C8 101.64(12) . .
C7 C5 C8 111.45(13) . .
C6 C5 C8 109.99(14) . .
C5 C6 H6A 109.5 . .
C5 C6 H6B 109.5 . .
H6A C6 H6B 109.5 . .
C5 C6 H6C 109.5 . .
H6A C6 H6C 109.5 . .
H6B C6 H6C 109.5 . .
C5 C7 H7A 109.5 . .
C5 C7 H7B 109.5 . .
H7A C7 H7B 109.5 . .
C5 C7 H7C 109.5 . .
H7A C7 H7C 109.5 . .
H7B C7 H7C 109.5 . .
C5 C8 H8A 109.5 . .
C5 C8 H8B 109.5 . .
H8A C8 H8B 109.5 . .
C5 C8 H8C 109.5 . .
H8A C8 H8C 109.5 . .
H8B C8 H8C 109.5 . .
C10 C9 H9A 109.5 . .
C10 C9 H9B 109.5 . .
H9A C9 H9B 109.5 . .
C10 C9 H9C 109.5 . .
H9A C9 H9C 109.5 . .
H9B C9 H9C 109.5 . .
O3 C10 C11 125.46(13) . .
O3 C10 C9 115.29(12) . .
C11 C10 C9 119.24(13) . .
C10 C11 C12 126.05(13) . .
C10 C11 H11 117.0 . .
C12 C11 H11 117.0 . .
O4 C12 O8 121.44(13) . .
O4 C12 C11 127.52(13) . .
O8 C12 C11 111.05(12) . .
O8 C13 C16 110.24(13) . .
O8 C13 C15 110.21(13) . .
C16 C13 C15 113.23(15) . .
O8 C13 C14 102.13(12) . .
C16 C13 C14 110.12(14) . .
C15 C13 C14 110.36(15) . .
C13 C14 H14A 109.5 . .
C13 C14 H14B 109.5 . .
H14A C14 H14B 109.5 . .
C13 C14 H14C 109.5 . .
H14A C14 H14C 109.5 . .
H14B C14 H14C 109.5 . .
C13 C15 H15A 109.5 . .
C13 C15 H15B 109.5 . .
H15A C15 H15B 109.5 . .
C13 C15 H15C 109.5 . .
H15A C15 H15C 109.5 . .
H15B C15 H15C 109.5 . .
C13 C16 H16A 109.5 . .
C13 C16 H16B 109.5 . .
H16A C16 H16B 109.5 . .
C13 C16 H16C 109.5 . .
H16A C16 H16C 109.5 . .
H16B C16 H16C 109.5 . .
C18 C17 H17A 109.5 . .
C18 C17 H17B 109.5 . .
H17A C17 H17B 109.5 . .
C18 C17 H17C 109.5 . .
H17A C17 H17C 109.5 . .
H17B C17 H17C 109.5 . .
O5 C18 C19 125.46(13) . .
O5 C18 C17 114.35(13) . .
C19 C18 C17 120.19(13) . .
C18 C19 C20 123.40(13) . .
C18 C19 H19 118.3 . .
C20 C19 H19 118.3 . .
O6 C20 O9 120.98(12) . .
O6 C20 C19 126.37(13) . .
O9 C20 C19 112.65(12) . .
O9 C21 C22 110.64(13) . .
O9 C21 C23 109.31(12) . .
C22 C21 C23 113.41(15) . .
O9 C21 C24 102.27(12) . .
C22 C21 C24 110.18(14) . .
C23 C21 C24 110.47(14) . .
C21 C22 H22A 109.5 . .
C21 C22 H22B 109.5 . .
H22A C22 H22B 109.5 . .
C21 C22 H22C 109.5 . .
H22A C22 H22C 109.5 . .
H22B C22 H22C 109.5 . .
C21 C23 H23A 109.5 . .
C21 C23 H23B 109.5 . .
H23A C23 H23B 109.5 . .
C21 C23 H23C 109.5 . .
H23A C23 H23C 109.5 . .
H23B C23 H23C 109.5 . .
C21 C24 H24A 109.5 . .
C21 C24 H24B 109.5 . .
H24A C24 H24B 109.5 . .
C21 C24 H24C 109.5 . .
H24A C24 H24C 109.5 . .
H24B C24 H24C 109.5 . .

loop_
_geom_bond_atom_site_label_1
_geom_bond_atom_site_label_2
_geom_bond_distance
_geom_bond_site_symmetry_2
Fe1 O5 2.0435(10) 2_575
Fe1 O2 2.0507(10) .
Fe1 O1 2.0748(10) .
Fe1 O6 2.0853(10) 2_575
Fe1 O3 2.1986(10) .
Fe1 O3 2.2194(10) 2_575
Fe1 Li1 2.950(2) 2_575
Li1 O4 1.854(3) .
Li1 O2 1.901(3) .
Li1 O5 1.909(3) .
Li1 O3 1.963(3) .
Li1 Fe1 2.950(2) 2_575
O7 C4 1.3449(17) .
O7 C5 1.4793(18) .
O1 C4 1.2387(17) .
O2 C2 1.3016(17) .
O3 C10 1.3249(17) .
O3 Fe1 2.2194(10) 2_575
O4 C12 1.2319(18) .
O8 C12 1.3541(17) .
O8 C13 1.4780(19) .
O5 C18 1.2943(17) .
O5 Fe1 2.0435(10) 2_575
O6 C20 1.2370(17) .
O6 Fe1 2.0853(10) 2_575
O9 C20 1.3492(17) .
O9 C21 1.4784(17) .
C1 C2 1.511(2) .
C1 H1A 0.9800 .
C1 H1B 0.9800 .
C1 H1C 0.9800 .
C2 C3 1.370(2) .
C3 C4 1.431(2) .
C3 H3 0.9500 .
C5 C7 1.520(2) .
C5 C6 1.523(2) .
C5 C8 1.524(2) .
C6 H6A 0.9800 .
C6 H6B 0.9800 .
C6 H6C 0.9800 .
C7 H7A 0.9800 .
C7 H7B 0.9800 .
C7 H7C 0.9800 .
C8 H8A 0.9800 .
C8 H8B 0.9800 .
C8 H8C 0.9800 .
C9 C10 1.507(2) .
C9 H9A 0.9800 .
C9 H9B 0.9800 .
C9 H9C 0.9800 .
C10 C11 1.362(2) .
C11 C12 1.440(2) .
C11 H11 0.9500 .
C13 C16 1.517(2) .
C13 C15 1.519(3) .
C13 C14 1.523(2) .
C14 H14A 0.9800 .
C14 H14B 0.9800 .
C14 H14C 0.9800 .
C15 H15A 0.9800 .
C15 H15B 0.9800 .
C15 H15C 0.9800 .
C16 H16A 0.9800 .
C16 H16B 0.9800 .
C16 H16C 0.9800 .
C17 C18 1.506(2) .
C17 H17A 0.9800 .
C17 H17B 0.9800 .
C17 H17C 0.9800 .
C18 C19 1.374(2) .
C19 C20 1.429(2) .
C19 H19 0.9500 .
C21 C22 1.516(2) .
C21 C23 1.521(2) .
C21 C24 1.522(2) .
C22 H22A 0.9800 .
C22 H22B 0.9800 .
C22 H22C 0.9800 .
C23 H23A 0.9800 .
C23 H23B 0.9800 .
C23 H23C 0.9800 .
C24 H24A 0.9800 .
C24 H24B 0.9800 .
C24 H24C 0.9800 .
